data_4347161
loop_
_publ_author_name
'G\'omez, Manuel'
'Hern\'andez-Prieto, Cristina'
'Mart\'in, Avelino'
'Mena, Miguel'
'Santamar\'ia, Cristina'

_publ_section_title
;
 Systematic Approach for the Construction of Niobium and Tantalum Sulfide
 Clusters.
;
_journal_issue 8
_journal_name_full 'Inorganic chemistry'
_journal_page_first 3815
_journal_page_last 3821
_journal_paper_doi 10.1021/acs.inorgchem.5b02816
_journal_volume 55
_journal_year 2016
_chemical_formula_moiety 'C36 H56 Cl4 N8 Nb4 S4'
_chemical_formula_sum 'C36 H56 Cl4 N8 Nb4 S4'
_chemical_formula_weight 1242.56
_space_group_IT_number 148
_space_group_name_Hall '-R 3'
_space_group_name_H-M_alt 'R -3 :H'
_symmetry_cell_setting trigonal
_symmetry_Int_Tables_number 148
_symmetry_space_group_name_Hall '-R 3'
_symmetry_space_group_name_H-M 'R -3 :H'
_atom_sites_solution_hydrogens geom
_atom_sites_solution_primary direct
_atom_sites_solution_secondary difmap
_cell_angle_alpha 90
_cell_angle_beta 90
_cell_angle_gamma 120
_cell_formula_units_Z 9
_cell_length_a 36.9399(5)
_cell_length_b 36.9399(5)
_cell_length_c 13.2662(4)
_cell_measurement_reflns_used 292
_cell_measurement_temperature 200(2)
_cell_measurement_theta_max 20
_cell_measurement_theta_min 3
_cell_measurement_wavelength 0.71073
_cell_volume 15677.2(6)
_computing_cell_refinement 'Dirax/lsq (Duisenberg & Schreurs, 1989-2000)'
_computing_data_collection 'Collect (Bruker AXS BV, 1997-2004)'
_computing_data_reduction 'EvalCCD (Duisenberg & Schreurs 1990-2000)'
_computing_molecular_graphics 'DIAMOND (Brandenburg, 2006)'
_computing_publication_material 'WinGX publication routines (Farrugia, 2012)'
_computing_structure_refinement 'SHELXL-2014/7 (Sheldrick, 2014)'
_computing_structure_solution 'SHELXS-2013/1 (Sheldrick, 2008)'
_diffrn_ambient_temperature 200(2)
_diffrn_detector 'CCD plate'
_diffrn_detector_area_resol_mean 9
_diffrn_measured_fraction_theta_full 0.998
_diffrn_measured_fraction_theta_max 0.998
_diffrn_measurement_device '95mm CCD camera on \k-goniostat'
_diffrn_measurement_device_type KappaCCD
_diffrn_measurement_method 'CCD rotation images, thick slices'
_diffrn_orient_matrix_UB_11 0.01
_diffrn_orient_matrix_UB_12 0
_diffrn_orient_matrix_UB_13 0
_diffrn_orient_matrix_UB_21 0
_diffrn_orient_matrix_UB_22 0.01
_diffrn_orient_matrix_UB_23 0
_diffrn_orient_matrix_UB_31 0
_diffrn_orient_matrix_UB_32 0
_diffrn_orient_matrix_UB_33 0.01
_diffrn_radiation_monochromator 'horizonally mounted graphite crystal'
_diffrn_radiation_probe x-ray
_diffrn_radiation_type MoK\a
_diffrn_radiation_wavelength 0.71073
_diffrn_reflns_av_R_equivalents 0.1495
_diffrn_reflns_av_unetI/netI 0.0807
_diffrn_reflns_Laue_measured_fraction_full 0.998
_diffrn_reflns_Laue_measured_fraction_max 0.998
_diffrn_reflns_limit_h_max 47
_diffrn_reflns_limit_h_min -47
_diffrn_reflns_limit_k_max 47
_diffrn_reflns_limit_k_min -47
_diffrn_reflns_limit_l_max 17
_diffrn_reflns_limit_l_min -16
_diffrn_reflns_number 67136
_diffrn_reflns_point_group_measured_fraction_full 0.998
_diffrn_reflns_point_group_measured_fraction_max 0.998
_diffrn_reflns_reduction_process
;
        Scaled and merged with Sortav
        R.H. Blessing, (1987) Cryst. Rev. 1, 3-58
        R.H. Blessing, (1989) J. Appl. Cryst. 22, 396-397
;
_diffrn_reflns_theta_full 25
_diffrn_reflns_theta_max 27.479
_diffrn_reflns_theta_min 3.136
_diffrn_source 'Enraf Nonius FR590'
_diffrn_standards_number 0
_exptl_absorpt_coefficient_mu 0.94
_exptl_absorpt_correction_T_max 1.088
_exptl_absorpt_correction_T_min 0.968
_exptl_absorpt_correction_type multi-scan
_exptl_absorpt_process_details
;
 R.H. Blessing, Acta Cryst. (1995), A51, 33-38
;
_exptl_crystal_colour 'light brown'
_exptl_crystal_density_diffrn 1.185
_exptl_crystal_density_method 'not measured'
_exptl_crystal_description prism
_exptl_crystal_F_000 5616
_exptl_crystal_size_max 0.25
_exptl_crystal_size_mid 0.18
_exptl_crystal_size_min 0.11
_refine_diff_density_max 1.694
_refine_diff_density_min -0.874
_refine_diff_density_rms 0.142
_refine_ls_extinction_method none
_refine_ls_goodness_of_fit_ref 1.039
_refine_ls_hydrogen_treatment constr
_refine_ls_matrix_type full
_refine_ls_number_constraints 0
_refine_ls_number_parameters 260
_refine_ls_number_reflns 7962
_refine_ls_number_restraints 0
_refine_ls_restrained_S_all 1.039
_refine_ls_R_factor_all 0.1122
_refine_ls_R_factor_gt 0.0586
_refine_ls_shift/su_max 0.002
_refine_ls_shift/su_mean 0
_refine_ls_structure_factor_coef Fsqd
_refine_ls_weighting_details 'w=1/[\s^2^(Fo^2^)+(0.0936P)^2^+32.0987P] where P=(Fo^2^+2Fc^2^)/3'
_refine_ls_weighting_scheme calc
_refine_ls_wR_factor_gt 0.1417
_refine_ls_wR_factor_ref 0.1718
_reflns_Friedel_coverage 0
_reflns_number_gt 4802
_reflns_number_total 7962
_reflns_threshold_expression 'I > 2\s(I)'
_cod_data_source_file ic5b02816_si_001.cif
_cod_data_source_block 5a
_cod_database_code 4347161

loop_
_symmetry_equiv_pos_as_xyz
'x, y, z'
'-y, x-y, z'
'-x+y, -x, z'
'x+2/3, y+1/3, z+1/3'
'-y+2/3, x-y+1/3, z+1/3'
'-x+y+2/3, -x+1/3, z+1/3'
'x+1/3, y+2/3, z+2/3'
'-y+1/3, x-y+2/3, z+2/3'
'-x+y+1/3, -x+2/3, z+2/3'
'-x, -y, -z'
'y, -x+y, -z'
'x-y, x, -z'
'-x+2/3, -y+1/3, -z+1/3'
'y+2/3, -x+y+1/3, -z+1/3'
'x-y+2/3, x+1/3, -z+1/3'
'-x+1/3, -y+2/3, -z+2/3'
'y+1/3, -x+y+2/3, -z+2/3'
'x-y+1/3, x+2/3, -z+2/3'

loop_
_atom_site_label
_atom_site_type_symbol
_atom_site_fract_x
_atom_site_fract_y
_atom_site_fract_z
_atom_site_U_iso_or_equiv
_atom_site_adp_type
_atom_site_occupancy
_atom_site_site_symmetry_order
_atom_site_calc_flag
_atom_site_refinement_flags_posn
_atom_site_refinement_flags_adp
C1 C 0.5143(2) 0.8936(2) 0.9907(5) 0.0433(15) Uani 1 1 d . .
H1 H 0.4998 0.8975 1.043 0.052 Uiso 1 1 calc R U
C2 C 0.5143(2) 0.8566(2) 0.9851(6) 0.0515(18) Uani 1 1 d . .
H2 H 0.5002 0.836 1.0334 0.062 Uiso 1 1 calc R U
C3 C 0.5351(2) 0.8500(2) 0.9080(6) 0.0539(19) Uani 1 1 d . .
H3 H 0.5356 0.8251 0.903 0.065 Uiso 1 1 calc R U
C4 C 0.5551(2) 0.8813(2) 0.8388(6) 0.0536(19) Uani 1 1 d . .
H4 H 0.5694 0.8779 0.7852 0.064 Uiso 1 1 calc R U
C5 C 0.55417(19) 0.9178(2) 0.8482(5) 0.0406(15) Uani 1 1 d . .
H5 H 0.5678 0.9387 0.8003 0.049 Uiso 1 1 calc R U
C6 C 0.63550(17) 1.03982(18) 0.8605(4) 0.0339(13) Uani 1 1 d . .
C7 C 0.6351(2) 1.0405(2) 0.7479(5) 0.0480(17) Uani 1 1 d . .
H7A H 0.6255 1.0129 0.7225 0.072 Uiso 1 1 calc R U
H7B H 0.6628 1.059 0.7235 0.072 Uiso 1 1 calc R U
H7C H 0.6167 1.0502 0.7253 0.072 Uiso 1 1 calc R U
C8 C 0.6545(2) 1.08425(19) 0.9023(5) 0.0451(16) Uani 1 1 d . .
H8A H 0.6379 1.0962 0.8814 0.068 Uiso 1 1 calc R U
H8B H 0.6825 1.101 0.8771 0.068 Uiso 1 1 calc R U
H8C H 0.6551 1.0834 0.9746 0.068 Uiso 1 1 calc R U
C9 C 0.65940(19) 1.0184(2) 0.8959(6) 0.0542(19) Uani 1 1 d . .
H9A H 0.6626 1.0209 0.9678 0.081 Uiso 1 1 calc R U
H9B H 0.6864 1.0315 0.8645 0.081 Uiso 1 1 calc R U
H9C H 0.6442 0.9894 0.8776 0.081 Uiso 1 1 calc R U
C21 C 0.55101(17) 1.0418(2) 1.4233(5) 0.0383(14) Uani 1 1 d . .
H21 H 0.5412 1.0603 1.4131 0.046 Uiso 1 1 calc R U
C22 C 0.55159(19) 1.0285(2) 1.5185(5) 0.0447(16) Uani 1 1 d . .
H22 H 0.5432 1.0386 1.5726 0.054 Uiso 1 1 calc R U
C23 C 0.5647(2) 1.0001(2) 1.5341(5) 0.0471(17) Uani 1 1 d . .
H23 H 0.5643 0.9899 1.5985 0.057 Uiso 1 1 calc R U
C24 C 0.5783(2) 0.9870(2) 1.4548(5) 0.0512(18) Uani 1 1 d . .
H24 H 0.5875 0.9679 1.4633 0.061 Uiso 1 1 calc R U
C25 C 0.5782(2) 1.0032(2) 1.3603(5) 0.0430(16) Uani 1 1 d . .
H25 H 0.5887 0.9953 1.3061 0.052 Uiso 1 1 calc R U
C26 C 0.5846(2) 1.1452(2) 1.2387(6) 0.0519(18) Uani 1 1 d . .
C27 C 0.5502(3) 1.1489(3) 1.2869(11) 0.135(5) Uani 1 1 d . .
H27A H 0.525 1.133 1.2489 0.202 Uiso 1 1 calc R U
H27B H 0.5575 1.1777 1.2883 0.202 Uiso 1 1 calc R U
H27C H 0.5461 1.1383 1.3545 0.202 Uiso 1 1 calc R U
C28 C 0.5985(4) 1.1693(3) 1.1382(9) 0.135(5) Uani 1 1 d . .
H28A H 0.6105 1.157 1.0957 0.203 Uiso 1 1 calc R U
H28B H 0.619 1.198 1.1512 0.203 Uiso 1 1 calc R U
H28C H 0.5748 1.168 1.1052 0.203 Uiso 1 1 calc R U
C29 C 0.6207(3) 1.1612(3) 1.3070(9) 0.108(4) Uani 1 1 d . .
H29A H 0.6116 1.1486 1.3722 0.162 Uiso 1 1 calc R U
H29B H 0.6332 1.191 1.3129 0.162 Uiso 1 1 calc R U
H29C H 0.6408 1.1545 1.2805 0.162 Uiso 1 1 calc R U
Cl1 Cl 0.63428(4) 1.07206(5) 1.18291(12) 0.0424(4) Uani 1 1 d . .
Cl3 Cl 0.45713(4) 0.94595(4) 0.99410(10) 0.0301(3) Uani 1 1 d . .
Nb1 Nb 0.54086(2) 0.99004(2) 0.93589(4) 0.02499(15) Uani 1 1 d . .
Nb2 Nb 0.56072(2) 1.05248(2) 1.17974(4) 0.02745(16) Uani 1 1 d . .
S4 S 0.55045(4) 0.97722(4) 1.12089(10) 0.0286(3) Uani 1 1 d . .
S5 S 0.51430(4) 0.98773(5) 0.77429(10) 0.0306(3) Uani 1 1 d . .
N1 N 0.53452(15) 0.92438(15) 0.9231(4) 0.0365(12) Uani 1 1 d . .
N2 N 0.59332(13) 1.01588(14) 0.8978(3) 0.0287(10) Uani 1 1 d . .
N21 N 0.56414(14) 1.02907(15) 1.3432(3) 0.0332(11) Uani 1 1 d . .
N22 N 0.57020(14) 1.10200(15) 1.2153(3) 0.0330(11) Uani 1 1 d . .

loop_
_atom_site_aniso_label
_atom_site_aniso_U_11
_atom_site_aniso_U_22
_atom_site_aniso_U_33
_atom_site_aniso_U_23
_atom_site_aniso_U_13
_atom_site_aniso_U_12
C1 0.042(4) 0.041(4) 0.048(4) 0.005(3) -0.005(3) 0.022(3)
C2 0.059(4) 0.037(4) 0.058(5) 0.001(3) -0.015(4) 0.024(3)
C3 0.058(4) 0.038(4) 0.077(5) -0.014(4) -0.014(4) 0.033(4)
C4 0.054(4) 0.060(5) 0.059(5) -0.024(4) -0.010(4) 0.038(4)
C5 0.040(3) 0.049(4) 0.041(4) -0.008(3) -0.004(3) 0.029(3)
C6 0.026(3) 0.040(3) 0.034(3) 0.005(3) 0.006(2) 0.016(3)
C7 0.046(4) 0.063(4) 0.032(3) 0.006(3) 0.010(3) 0.025(3)
C8 0.040(4) 0.041(4) 0.039(4) -0.008(3) 0.006(3) 0.009(3)
C9 0.029(3) 0.065(5) 0.069(5) 0.008(4) 0.008(3) 0.024(3)
C21 0.028(3) 0.054(4) 0.036(4) -0.008(3) -0.002(3) 0.023(3)
C22 0.036(4) 0.067(5) 0.027(3) -0.007(3) 0.000(3) 0.023(3)
C23 0.044(4) 0.061(4) 0.025(3) 0.000(3) -0.005(3) 0.018(3)
C24 0.072(5) 0.063(5) 0.037(4) 0.004(3) -0.011(3) 0.048(4)
C25 0.053(4) 0.061(4) 0.034(4) -0.002(3) -0.001(3) 0.043(4)
C26 0.050(4) 0.039(4) 0.070(5) -0.014(3) -0.019(4) 0.024(3)
C27 0.092(8) 0.096(8) 0.241(16) -0.080(9) -0.039(9) 0.065(7)
C28 0.198(13) 0.046(6) 0.124(10) 0.028(6) -0.033(9) 0.032(7)
C29 0.107(8) 0.063(6) 0.159(11) -0.057(6) -0.087(8) 0.045(6)
Cl1 0.0299(8) 0.0540(10) 0.0441(9) -0.0019(7) 0.0006(6) 0.0217(7)
Cl3 0.0308(7) 0.0349(7) 0.0257(7) 0.0023(6) 0.0017(5) 0.0173(6)
Nb1 0.0241(3) 0.0331(3) 0.0208(3) 0.0012(2) 0.00193(19) 0.0166(2)
Nb2 0.0282(3) 0.0352(3) 0.0219(3) -0.0006(2) -0.0001(2) 0.0180(2)
S4 0.0350(8) 0.0368(8) 0.0211(7) 0.0005(6) -0.0023(6) 0.0232(7)
S5 0.0296(7) 0.0436(8) 0.0205(7) 0.0019(6) 0.0023(6) 0.0196(7)
N1 0.033(3) 0.044(3) 0.036(3) -0.005(2) -0.006(2) 0.022(2)
N2 0.028(2) 0.041(3) 0.020(2) -0.001(2) -0.0007(19) 0.019(2)
N21 0.031(3) 0.046(3) 0.025(3) -0.003(2) -0.002(2) 0.022(2)
N22 0.035(3) 0.040(3) 0.029(3) -0.003(2) -0.003(2) 0.022(2)

loop_
_atom_type_symbol
_atom_type_description
_atom_type_scat_dispersion_real
_atom_type_scat_dispersion_imag
_atom_type_scat_source
C C 0.0033 0.0016 'International Tables Vol C Tables 4.2.6.8 and 6.1.1.4'
H H 0 0 'International Tables Vol C Tables 4.2.6.8 and 6.1.1.4'
Cl Cl 0.1484 0.1585 'International Tables Vol C Tables 4.2.6.8 and 6.1.1.4'
Nb Nb -2.0727 0.6215 'International Tables Vol C Tables 4.2.6.8 and 6.1.1.4'
S S 0.1246 0.1234 'International Tables Vol C Tables 4.2.6.8 and 6.1.1.4'
N N 0.0061 0.0033 'International Tables Vol C Tables 4.2.6.8 and 6.1.1.4'

loop_
_geom_angle_atom_site_label_1
_geom_angle_atom_site_label_2
_geom_angle_atom_site_label_3
_geom_angle
_geom_angle_site_symmetry_1
_geom_angle_site_symmetry_3
N1 C1 C2 122.1(7) . .
N1 C1 H1 119 . .
C2 C1 H1 119 . .
C3 C2 C1 119.9(7) . .
C3 C2 H2 120 . .
C1 C2 H2 120 . .
C4 C3 C2 117.5(6) . .
C4 C3 H3 121.3 . .
C2 C3 H3 121.3 . .
C3 C4 C5 120.1(7) . .
C3 C4 H4 119.9 . .
C5 C4 H4 119.9 . .
N1 C5 C4 122.3(7) . .
N1 C5 H5 118.8 . .
C4 C5 H5 118.8 . .
N2 C6 C7 109.7(5) . .
N2 C6 C9 107.7(5) . .
C7 C6 C9 109.3(5) . .
N2 C6 C8 108.0(5) . .
C7 C6 C8 110.3(5) . .
C9 C6 C8 111.7(5) . .
C6 C7 H7A 109.5 . .
C6 C7 H7B 109.5 . .
H7A C7 H7B 109.5 . .
C6 C7 H7C 109.5 . .
H7A C7 H7C 109.5 . .
H7B C7 H7C 109.5 . .
C6 C8 H8A 109.5 . .
C6 C8 H8B 109.5 . .
H8A C8 H8B 109.5 . .
C6 C8 H8C 109.5 . .
H8A C8 H8C 109.5 . .
H8B C8 H8C 109.5 . .
C6 C9 H9A 109.5 . .
C6 C9 H9B 109.5 . .
H9A C9 H9B 109.5 . .
C6 C9 H9C 109.5 . .
H9A C9 H9C 109.5 . .
H9B C9 H9C 109.5 . .
N21 C21 C22 122.3(6) . .
N21 C21 H21 118.8 . .
C22 C21 H21 118.8 . .
C21 C22 C23 119.4(6) . .
C21 C22 H22 120.3 . .
C23 C22 H22 120.3 . .
C24 C23 C22 119.3(6) . .
C24 C23 H23 120.3 . .
C22 C23 H23 120.3 . .
C23 C24 C25 117.9(6) . .
C23 C24 H24 121.1 . .
C25 C24 H24 121.1 . .
N21 C25 C24 123.6(6) . .
N21 C25 H25 118.2 . .
C24 C25 H25 118.2 . .
N22 C26 C29 109.8(6) . .
N22 C26 C27 109.5(6) . .
C29 C26 C27 110.0(8) . .
N22 C26 C28 106.6(6) . .
C29 C26 C28 109.1(8) . .
C27 C26 C28 111.8(9) . .
C26 C27 H27A 109.5 . .
C26 C27 H27B 109.5 . .
H27A C27 H27B 109.5 . .
C26 C27 H27C 109.5 . .
H27A C27 H27C 109.5 . .
H27B C27 H27C 109.5 . .
C26 C28 H28A 109.5 . .
C26 C28 H28B 109.5 . .
H28A C28 H28B 109.5 . .
C26 C28 H28C 109.5 . .
H28A C28 H28C 109.5 . .
H28B C28 H28C 109.5 . .
C26 C29 H29A 109.5 . .
C26 C29 H29B 109.5 . .
H29A C29 H29B 109.5 . .
C26 C29 H29C 109.5 . .
H29A C29 H29C 109.5 . .
H29B C29 H29C 109.5 . .
Nb2 Cl3 Nb1 102.21(5) 10_677 10_677
Nb2 Cl3 Nb1 87.58(4) 10_677 .
Nb1 Cl3 Nb1 92.90(4) 10_677 .
N2 Nb1 N1 93.11(19) . .
N2 Nb1 S5 94.89(15) . .
N1 Nb1 S5 94.20(12) . .
N2 Nb1 Cl3 95.15(15) . 10_677
N1 Nb1 Cl3 162.14(13) . 10_677
S5 Nb1 Cl3 100.82(5) . 10_677
N2 Nb1 S4 99.17(14) . .
N1 Nb1 S4 80.09(13) . .
S5 Nb1 S4 165.07(5) . .
Cl3 Nb1 S4 82.97(5) 10_677 .
N2 Nb1 Cl3 177.74(15) . .
N1 Nb1 Cl3 84.67(12) . .
S5 Nb1 Cl3 84.84(5) . .
Cl3 Nb1 Cl3 87.10(4) 10_677 .
S4 Nb1 Cl3 80.91(4) . .
N22 Nb2 N21 96.66(19) . .
N22 Nb2 Cl3 98.50(16) . 10_677
N21 Nb2 Cl3 162.56(12) . 10_677
N22 Nb2 Cl1 94.28(15) . .
N21 Nb2 Cl1 80.62(12) . .
Cl3 Nb2 Cl1 106.71(5) 10_677 .
N22 Nb2 S5 98.03(16) . 10_677
N21 Nb2 S5 78.64(12) . 10_677
Cl3 Nb2 S5 90.72(5) 10_677 10_677
Cl1 Nb2 S5 156.93(6) . 10_677
N22 Nb2 S4 176.82(16) . .
N21 Nb2 S4 83.98(12) . .
Cl3 Nb2 S4 81.37(4) 10_677 .
Cl1 Nb2 S4 82.73(5) . .
S5 Nb2 S4 85.15(5) 10_677 .
Nb1 S4 Nb2 92.72(4) . .
Nb1 S5 Nb2 96.84(5) . 10_677
C5 N1 C1 118.0(6) . .
C5 N1 Nb1 117.9(4) . .
C1 N1 Nb1 123.9(4) . .
C6 N2 Nb1 174.2(4) . .
C25 N21 C21 117.4(5) . .
C25 N21 Nb2 122.5(4) . .
C21 N21 Nb2 120.2(4) . .
C26 N22 Nb2 170.9(4) . .

loop_
_geom_bond_atom_site_label_1
_geom_bond_atom_site_label_2
_geom_bond_distance
_geom_bond_site_symmetry_2
C1 N1 1.345(8) .
C1 C2 1.368(9) .
C1 H1 0.93 .
C2 C3 1.374(10) .
C2 H2 0.93 .
C3 C4 1.369(10) .
C3 H3 0.93 .
C4 C5 1.373(9) .
C4 H4 0.93 .
C5 N1 1.322(7) .
C5 H5 0.93 .
C6 N2 1.442(7) .
C6 C7 1.494(8) .
C6 C9 1.524(8) .
C6 C8 1.530(8) .
C7 H7A 0.96 .
C7 H7B 0.96 .
C7 H7C 0.96 .
C8 H8A 0.96 .
C8 H8B 0.96 .
C8 H8C 0.96 .
C9 H9A 0.96 .
C9 H9B 0.96 .
C9 H9C 0.96 .
C21 N21 1.346(7) .
C21 C22 1.358(9) .
C21 H21 0.93 .
C22 C23 1.376(9) .
C22 H22 0.93 .
C23 C24 1.354(9) .
C23 H23 0.93 .
C24 C25 1.389(9) .
C24 H24 0.93 .
C25 N21 1.317(7) .
C25 H25 0.93 .
C26 N22 1.440(8) .
C26 C29 1.468(10) .
C26 C27 1.488(12) .
C26 C28 1.543(12) .
C27 H27A 0.96 .
C27 H27B 0.96 .
C27 H27C 0.96 .
C28 H28A 0.96 .
C28 H28B 0.96 .
C28 H28C 0.96 .
C29 H29A 0.96 .
C29 H29B 0.96 .
C29 H29C 0.96 .
Cl1 Nb2 2.4379(15) .
Cl3 Nb2 2.4074(14) 10_677
Cl3 Nb1 2.5067(14) 10_677
Cl3 Nb1 2.7887(14) .
Nb1 N2 1.753(4) .
Nb1 N1 2.323(5) .
Nb1 S5 2.3415(14) .
Nb1 Cl3 2.5064(14) 10_677
Nb1 S4 2.5575(14) .
Nb2 N22 1.747(5) .
Nb2 N21 2.362(5) .
Nb2 Cl3 2.4074(14) 10_677
Nb2 S5 2.4781(15) 10_677
Nb2 S4 2.7254(15) .
S5 Nb2 2.4781(14) 10_677

loop_
_geom_torsion_atom_site_label_1
_geom_torsion_atom_site_label_2
_geom_torsion_atom_site_label_3
_geom_torsion_atom_site_label_4
_geom_torsion
N1 C1 C2 C3 -0.6(10)
C1 C2 C3 C4 -0.3(10)
C2 C3 C4 C5 0.5(10)
C3 C4 C5 N1 0.3(10)
N21 C21 C22 C23 -2.2(9)
C21 C22 C23 C24 2.5(10)
C22 C23 C24 C25 -0.2(10)
C23 C24 C25 N21 -2.7(11)
C4 C5 N1 C1 -1.2(9)
C4 C5 N1 Nb1 174.7(5)
C2 C1 N1 C5 1.3(9)
C2 C1 N1 Nb1 -174.3(5)
C24 C25 N21 C21 3.2(10)
C24 C25 N21 Nb2 -176.2(5)
C22 C21 N21 C25 -0.6(9)
C22 C21 N21 Nb2 178.7(5)
